data_4350679
loop_
_publ_author_name
'Tronnier, Alexander'
'P\"othig, Alexander'
'Metz, Stefan'
'Wagenblast, Gerhard'
'M\"unster, Ingo'
'Strassner, Thomas'

_publ_section_title
;
 Enlarging the \p system of phosphorescent (C^C*) cyclometalated
 platinum(II) NHC complexes.
;
_journal_issue 12
_journal_name_full 'Inorganic chemistry'
_journal_page_first 6346
_journal_page_last 6356
_journal_paper_doi 10.1021/ic500971z
_journal_volume 53
_journal_year 2014
_chemical_compound_source 'see text'
_chemical_formula_moiety 'C28 H22 N2 O2 Pt'
_chemical_formula_sum 'C28 H22 N2 O2 Pt'
_chemical_formula_weight 613.57
_chemical_melting_point 560
_space_group_IT_number 14
_space_group_name_Hall '-P 2ybc'
_space_group_name_H-M_alt 'P 1 21/c 1'
_symmetry_cell_setting monoclinic
_symmetry_Int_Tables_number 14
_symmetry_space_group_name_Hall '-P 2ybc'
_symmetry_space_group_name_H-M 'P 1 21/c 1'
_atom_sites_solution_hydrogens geom
_atom_sites_solution_primary direct
_atom_sites_solution_secondary difmap
_cell_angle_alpha 90
_cell_angle_beta 126.24(3)
_cell_angle_gamma 90
_cell_formula_units_Z 4
_cell_length_a 11.274(2)
_cell_length_b 13.035(3)
_cell_length_c 18.632(3)
_cell_measurement_reflns_used 994
_cell_measurement_temperature 198
_cell_measurement_theta_max 26.40
_cell_measurement_theta_min 2.07
_cell_volume 2208.4(11)
_computing_cell_refinement 'Dirax/lsq (Duisenberg, 1992)'
_computing_data_collection 'Collect (Nonius BV, 1999)'
_computing_data_reduction 'EvalCCD (Duisenberg et al., 2003)'
_computing_molecular_graphics 'PLATON (Spek, 2011)'
_computing_publication_material 'PLATON (Spek, 2011), enCIFer (Allen, 2004)'
_computing_structure_refinement 'SHELXL97 (Sheldrick, 1997), SHELXLE (Huebschle, 2011)'
_computing_structure_solution 'SIR92 (Altomare et al., 1994)'
_diffrn_ambient_temperature 198
_diffrn_detector 'CCD plate'
_diffrn_detector_area_resol_mean 9
_diffrn_measured_fraction_theta_full 0.982
_diffrn_measured_fraction_theta_max 0.982
_diffrn_measurement_device '95mm CCD camera on \k-goniostat'
_diffrn_measurement_device_type 'Bruker KappaCCD'
_diffrn_measurement_method 'phi- and omega-rotation'
_diffrn_radiation_monochromator graphite
_diffrn_radiation_probe x-ray
_diffrn_radiation_source 'fine-focus sealed tube'
_diffrn_radiation_type MoK\a
_diffrn_radiation_wavelength 0.71073
_diffrn_reflns_av_R_equivalents 0.0791
_diffrn_reflns_av_unetI/netI 0.0457
_diffrn_reflns_limit_h_max 14
_diffrn_reflns_limit_h_min -14
_diffrn_reflns_limit_k_max 16
_diffrn_reflns_limit_k_min -16
_diffrn_reflns_limit_l_max 23
_diffrn_reflns_limit_l_min -21
_diffrn_reflns_number 46959
_diffrn_reflns_reduction_process
;
;
_diffrn_reflns_theta_full 26.39
_diffrn_reflns_theta_max 26.39
_diffrn_reflns_theta_min 2.07
_exptl_absorpt_coefficient_mu 6.383
_exptl_absorpt_correction_T_max 0.201
_exptl_absorpt_correction_T_min 0.119
_exptl_absorpt_correction_type multi-scan
_exptl_absorpt_process_details 'SADABS 2.10.(Sheldrick,Bruker AXS Inc.,2002)'
_exptl_crystal_colour yellow
_exptl_crystal_density_diffrn 1.845
_exptl_crystal_density_method 'Not Measured'
_exptl_crystal_description fragment
_exptl_crystal_F_000 1192
_exptl_crystal_size_max 0.580
_exptl_crystal_size_mid 0.410
_exptl_crystal_size_min 0.370
_refine_diff_density_max 1.070
_refine_diff_density_min -1.819
_refine_diff_density_rms 0.326
_refine_ls_extinction_method none
_refine_ls_goodness_of_fit_ref 1.199
_refine_ls_hydrogen_treatment constr
_refine_ls_matrix_type full
_refine_ls_number_parameters 300
_refine_ls_number_reflns 4448
_refine_ls_number_restraints 0
_refine_ls_restrained_S_all 1.199
_refine_ls_R_factor_all 0.0762
_refine_ls_R_factor_gt 0.0326
_refine_ls_shift/su_max 0.002
_refine_ls_shift/su_mean 0.000
_refine_ls_structure_factor_coef Fsqd
_refine_ls_weighting_details 'calc w=1/[\s^2^(Fo^2^)+(0.0538P)^2^+0.0993P] where P=(Fo^2^+2Fc^2^)/3'
_refine_ls_weighting_scheme calc
_refine_ls_wR_factor_gt 0.0954
_refine_ls_wR_factor_ref 0.1111
_reflns_number_gt 2678
_reflns_number_total 4448
_reflns_threshold_expression I>2\s(I)
_cod_data_source_file ic500971z_si_002.cif
_cod_data_source_block compund_13
_cod_depositor_comments
;
The following automatic conversions were performed:

data item '_symmetry_cell_setting' value 'Monoclinic' was changed to
'monoclinic' in accordance with the
/home/saulius/struct/COD-crude-data/automatic-downloads/DataCite-retrospective/ACS/depositions/lib/dictionaries/cif_core.dic
dictionary named 'cif_core.dic' version 2.4.2 last updated on
2011-04-26.

Automatic conversion script
Id: cif_fix_values 6909 2019-04-08 15:41:33Z antanas 
;
_cod_original_sg_symbol_H-M 'P 21/c'
_cod_database_code 4350679

loop_
_symmetry_equiv_pos_site_id
_symmetry_equiv_pos_as_xyz
1 x,y,z
2 -x,1/2+y,1/2-z
3 -x,-y,-z
4 x,1/2-y,1/2+z

loop_
_atom_site_aniso_label
_atom_site_aniso_U_11
_atom_site_aniso_U_22
_atom_site_aniso_U_33
_atom_site_aniso_U_23
_atom_site_aniso_U_13
_atom_site_aniso_U_12
Pt1 0.0209(2) 0.0193(2) 0.0220(2) -0.0006(2) 0.0127(1) 0.0026(2)
O1 0.034(4) 0.032(4) 0.045(4) -0.006(3) 0.023(3) 0.002(3)
O2 0.029(3) 0.035(3) 0.033(3) -0.004(3) 0.018(3) 0.002(3)
N1 0.020(4) 0.025(4) 0.028(4) -0.003(3) 0.013(3) 0.000(3)
N2 0.022(4) 0.027(4) 0.028(4) -0.004(3) 0.016(3) 0.002(3)
C1 0.017(4) 0.024(4) 0.019(4) -0.004(3) 0.007(3) -0.003(3)
C2 0.026(4) 0.017(4) 0.023(4) -0.005(3) 0.016(4) -0.005(3)
C3 0.015(4) 0.022(4) 0.030(4) 0.002(3) 0.012(4) 0.006(3)
C4 0.031(5) 0.029(5) 0.025(4) 0.006(3) 0.019(4) 0.005(4)
C5 0.044(6) 0.027(5) 0.033(5) 0.002(4) 0.026(5) 0.008(4)
C6 0.049(6) 0.045(7) 0.036(5) -0.002(4) 0.031(5) 0.011(4)
C7 0.048(6) 0.040(6) 0.038(5) -0.012(4) 0.026(4) 0.007(5)
C8 0.036(5) 0.035(5) 0.050(6) -0.013(4) 0.026(5) -0.009(4)
C9 0.033(5) 0.028(5) 0.029(4) 0.002(4) 0.020(4) 0.008(4)
C10 0.021(4) 0.032(5) 0.026(4) -0.006(4) 0.009(4) 0.000(4)
C11 0.031(6) 0.015(4) 0.037(6) 0.001(3) 0.024(5) 0.006(3)
C12 0.026(5) 0.024(4) 0.030(4) -0.003(4) 0.017(4) -0.003(4)
C13 0.035(5) 0.030(5) 0.026(4) 0.003(4) 0.019(4) 0.003(4)
C14 0.030(5) 0.029(5) 0.031(5) 0.001(4) 0.022(4) 0.006(4)
C15 0.024(5) 0.041(5) 0.044(5) 0.003(4) 0.024(4) 0.004(4)
C16 0.029(5) 0.040(5) 0.041(5) -0.004(4) 0.021(5) -0.003(4)
C17 0.029(5) 0.029(5) 0.046(6) -0.008(4) 0.023(5) -0.001(4)
C18 0.017(4) 0.023(4) 0.031(4) -0.004(3) 0.013(4) 0.001(3)
C19 0.028(5) 0.027(4) 0.029(5) 0.000(4) 0.014(4) -0.002(4)
C20 0.030(5) 0.041(6) 0.028(4) -0.004(4) 0.010(4) -0.002(4)
C21 0.016(4) 0.044(6) 0.044(5) -0.017(4) 0.011(4) -0.010(4)
C22 0.040(6) 0.032(5) 0.058(6) 0.000(4) 0.035(5) -0.005(4)
C23 0.026(4) 0.046(6) 0.028(4) 0.002(4) 0.019(4) 0.002(4)
C24 0.039(6) 0.045(6) 0.059(7) -0.013(5) 0.027(6) -0.011(5)
C25 0.032(5) 0.028(5) 0.026(4) -0.005(4) 0.014(4) -0.002(4)
C26 0.043(6) 0.019(4) 0.037(5) -0.003(4) 0.026(5) 0.003(4)
C27 0.034(5) 0.025(4) 0.023(4) 0.003(3) 0.013(4) 0.013(4)
C28 0.048(6) 0.035(5) 0.049(6) -0.012(5) 0.029(6) 0.002(5)

loop_
_atom_site_label
_atom_site_type_symbol
_atom_site_thermal_displace_type
_atom_site_fract_x
_atom_site_fract_y
_atom_site_fract_z
_atom_site_occupancy
_atom_site_U_iso_or_equiv
_atom_site_calc_flag
_atom_site_refinement_flags
Pt1 Pt Uani 0.49279(3) 1.00248(3) 0.13268(2) 1.000 0.0208(1) d .
O1 O Uani 0.6693(6) 1.1025(5) 0.1880(4) 1.000 0.037(2) d .
O2 O Uani 0.3897(6) 1.0993(4) 0.1651(4) 1.000 0.0325(17) d .
N1 N Uani 0.4710(7) 0.8238(5) 0.0410(4) 1.000 0.025(2) d .
N2 N Uani 0.6971(7) 0.8835(5) 0.1064(4) 1.000 0.025(2) d .
C1 C Uani 0.5663(8) 0.9009(6) 0.0947(5) 1.000 0.022(2) d .
C2 C Uani 0.6846(9) 0.7957(6) 0.0590(5) 1.000 0.021(2) d .
C3 C Uani 0.7824(9) 0.7507(6) 0.0485(6) 1.000 0.023(2) d .
C4 C Uani 0.7377(9) 0.6622(6) -0.0046(5) 1.000 0.027(3) d .
C5 C Uani 0.8339(10) 0.6120(6) -0.0186(6) 1.000 0.033(3) d .
C6 C Uani 0.7903(11) 0.5247(7) -0.0701(6) 1.000 0.040(3) d .
C7 C Uani 0.6508(10) 0.4870(7) -0.1095(6) 1.000 0.042(3) d .
C8 C Uani 0.5578(11) 0.5317(7) -0.0967(7) 1.000 0.040(3) d .
C9 C Uani 0.5964(9) 0.6201(6) -0.0438(5) 1.000 0.029(3) d .
C10 C Uani 0.4967(9) 0.6700(7) -0.0322(5) 1.000 0.029(3) d .
C11 C Uani 0.5389(8) 0.7566(6) 0.0168(5) 1.000 0.025(3) d .
C12 C Uani 0.3334(9) 0.8271(6) 0.0270(5) 1.000 0.026(3) d .
C13 C Uani 0.3254(10) 0.9069(6) 0.0727(5) 1.000 0.030(3) d .
C14 C Uani 0.1934(9) 0.9155(6) 0.0642(5) 1.000 0.028(3) d .
C15 C Uani 0.0801(9) 0.8476(7) 0.0120(6) 1.000 0.034(3) d .
C16 C Uani 0.0933(10) 0.7683(7) -0.0321(6) 1.000 0.037(3) d .
C17 C Uani 0.2209(10) 0.7579(7) -0.0262(6) 1.000 0.034(3) d .
C18 C Uani 0.8353(8) 0.9324(6) 0.1699(5) 1.000 0.024(2) d .
C19 C Uani 0.8954(9) 0.9274(6) 0.2597(5) 1.000 0.030(3) d .
C20 C Uani 1.0268(10) 0.9735(6) 0.3201(6) 1.000 0.037(3) d .
C21 C Uani 1.1016(9) 1.0223(7) 0.2913(6) 1.000 0.039(3) d .
C22 C Uani 1.0427(10) 1.0276(7) 0.2022(6) 1.000 0.040(3) d .
C23 C Uani 0.9081(8) 0.9839(7) 0.1415(5) 1.000 0.032(3) d .
C24 C Uani 0.8184(11) 1.2436(7) 0.2598(7) 1.000 0.049(4) d .
C25 C Uani 0.6820(9) 1.1883(7) 0.2255(5) 1.000 0.031(3) d .
C26 C Uani 0.5800(10) 1.2260(6) 0.2375(6) 1.000 0.032(3) d .
C27 C Uani 0.4429(9) 1.1840(6) 0.2068(5) 1.000 0.030(3) d .
C28 C Uani 0.3511(11) 1.2369(7) 0.2278(7) 1.000 0.044(3) d .
H3 H Uiso 0.87810 0.77840 0.07640 1.000 0.0280 c R
H5 H Uiso 0.92970 0.63880 0.00780 1.000 0.0400 c R
H6 H Uiso 0.85610 0.49090 -0.07840 1.000 0.0480 c R
H7 H Uiso 0.61970 0.42810 -0.14650 1.000 0.0500 c R
H8 H Uiso 0.46280 0.50290 -0.12410 1.000 0.0480 c R
H10 H Uiso 0.40120 0.64260 -0.05860 1.000 0.0350 c R
H14 H Uiso 0.18230 0.96860 0.09470 1.000 0.0340 c R
H15 H Uiso -0.00900 0.85530 0.00610 1.000 0.0400 c R
H16 H Uiso 0.01480 0.72100 -0.06650 1.000 0.0440 c R
H17 H Uiso 0.23100 0.70510 -0.05740 1.000 0.0410 c R
H19 H Uiso 0.84500 0.89210 0.27900 1.000 0.0360 c R
H20 H Uiso 1.06740 0.97230 0.38160 1.000 0.0450 c R
H21 H Uiso 1.19480 1.05260 0.33380 1.000 0.0470 c R
H22 H Uiso 1.09460 1.06090 0.18320 1.000 0.0480 c R
H23 H Uiso 0.86460 0.98890 0.07970 1.000 0.0380 c R
H24A H Uiso 0.90250 1.20040 0.30280 1.000 0.0730 c R
H24B H Uiso 0.82080 1.30680 0.28910 1.000 0.0730 c R
H24C H Uiso 0.82350 1.26080 0.21040 1.000 0.0730 c R
H26 H Uiso 0.60610 1.28780 0.27060 1.000 0.0380 c R
H28A H Uiso 0.25620 1.25490 0.17240 1.000 0.0660 c R
H28B H Uiso 0.40120 1.29940 0.26170 1.000 0.0660 c R
H28C H Uiso 0.33520 1.19150 0.26330 1.000 0.0660 c R

loop_
_atom_type_symbol
_atom_type_description
_atom_type_scat_dispersion_real
_atom_type_scat_dispersion_imag
_atom_type_scat_source
C C 0.0033 0.0016 ' International Tables Vol C Tables 4.2.6.8 and 6.1.1.4'
H H 0.0000 0.0000 ' International Tables Vol C Tables 4.2.6.8 and 6.1.1.4'
N N 0.0061 0.0033 ' International Tables Vol C Tables 4.2.6.8 and 6.1.1.4'
O O 0.0106 0.0060 ' International Tables Vol C Tables 4.2.6.8 and 6.1.1.4'
Pt Pt -1.7033 8.3905 ' International Tables Vol C Tables 4.2.6.8 and 6.1.1.4'

loop_
_geom_angle_atom_site_label_1
_geom_angle_atom_site_label_2
_geom_angle_atom_site_label_3
_geom_angle
_geom_angle_publ_flag
O1 Pt1 O2 90.6(3) yes
O1 Pt1 C1 97.0(4) yes
O1 Pt1 C13 175.9(3) yes
O2 Pt1 C1 172.4(3) yes
O2 Pt1 C13 92.1(4) yes
C1 Pt1 C13 80.3(4) yes
Pt1 O1 C25 125.8(7) yes
Pt1 O2 C27 124.9(7) yes
C1 N1 C11 110.5(8) yes
C1 N1 C12 114.3(7) yes
C11 N1 C12 135.1(7) yes
C1 N2 C2 109.6(8) yes
C1 N2 C18 126.7(7) yes
C2 N2 C18 122.6(8) yes
Pt1 C1 N1 117.0(7) yes
Pt1 C1 N2 135.7(6) yes
N1 C1 N2 107.3(7) yes
N2 C2 C3 130.9(9) yes
N2 C2 C11 107.0(9) yes
C3 C2 C11 122.1(8) no
C2 C3 C4 118.1(10) no
C3 C4 C5 120.9(10) no
C3 C4 C9 120.6(10) no
C5 C4 C9 118.5(8) no
C4 C5 C6 120.9(11) no
C5 C6 C7 119.5(12) no
C6 C7 C8 121.3(9) no
C7 C8 C9 122.1(11) no
C4 C9 C8 117.9(10) no
C4 C9 C10 119.7(8) no
C8 C9 C10 122.4(10) no
C9 C10 C11 119.4(9) no
N1 C11 C2 105.6(7) yes
N1 C11 C10 134.4(10) yes
C2 C11 C10 120.0(9) no
N1 C12 C13 112.0(8) yes
N1 C12 C17 123.6(9) yes
C13 C12 C17 124.5(11) no
Pt1 C13 C12 115.9(9) yes
Pt1 C13 C14 127.6(6) yes
C12 C13 C14 116.2(9) no
C13 C14 C15 120.5(8) no
C14 C15 C16 121.4(11) no
C15 C16 C17 119.9(10) no
C12 C17 C16 117.5(9) no
N2 C18 C19 119.5(9) yes
N2 C18 C23 120.1(7) yes
C19 C18 C23 120.4(8) no
C18 C19 C20 119.6(10) no
C19 C20 C21 119.6(9) no
C20 C21 C22 121.1(10) no
C21 C22 C23 118.9(11) no
C18 C23 C22 120.2(8) no
O1 C25 C24 114.8(10) yes
O1 C25 C26 124.2(10) yes
C24 C25 C26 121.0(9) no
C25 C26 C27 128.0(8) no
O2 C27 C26 126.4(10) yes
O2 C27 C28 114.5(10) yes
C26 C27 C28 119.0(8) no
C2 C3 H3 121.00 no
C4 C3 H3 121.00 no
C4 C5 H5 120.00 no
C6 C5 H5 120.00 no
C5 C6 H6 120.00 no
C7 C6 H6 120.00 no
C6 C7 H7 119.00 no
C8 C7 H7 119.00 no
C7 C8 H8 119.00 no
C9 C8 H8 119.00 no
C9 C10 H10 120.00 no
C11 C10 H10 120.00 no
C13 C14 H14 120.00 no
C15 C14 H14 120.00 no
C14 C15 H15 119.00 no
C16 C15 H15 119.00 no
C15 C16 H16 120.00 no
C17 C16 H16 120.00 no
C12 C17 H17 121.00 no
C16 C17 H17 121.00 no
C18 C19 H19 120.00 no
C20 C19 H19 120.00 no
C19 C20 H20 120.00 no
C21 C20 H20 120.00 no
C20 C21 H21 119.00 no
C22 C21 H21 119.00 no
C21 C22 H22 121.00 no
C23 C22 H22 121.00 no
C18 C23 H23 120.00 no
C22 C23 H23 120.00 no
C25 C24 H24A 110.00 no
C25 C24 H24B 110.00 no
C25 C24 H24C 109.00 no
H24A C24 H24B 109.00 no
H24A C24 H24C 109.00 no
H24B C24 H24C 109.00 no
C25 C26 H26 116.00 no
C27 C26 H26 116.00 no
C27 C28 H28A 109.00 no
C27 C28 H28B 109.00 no
C27 C28 H28C 109.00 no
H28A C28 H28B 110.00 no
H28A C28 H28C 110.00 no
H28B C28 H28C 109.00 no

loop_
_geom_bond_atom_site_label_1
_geom_bond_atom_site_label_2
_geom_bond_distance
_geom_bond_publ_flag
Pt1 O1 2.073(7) yes
Pt1 O2 2.034(7) yes
Pt1 C1 1.906(9) yes
Pt1 C13 1.967(10) yes
O1 C25 1.281(11) yes
O2 C27 1.277(10) yes
N1 C1 1.376(11) yes
N1 C11 1.402(12) yes
N1 C12 1.414(15) yes
N2 C1 1.376(14) yes
N2 C2 1.401(10) yes
N2 C18 1.433(11) yes
C2 C3 1.361(16) no
C2 C11 1.432(14) no
C3 C4 1.405(11) no
C4 C5 1.417(16) no
C4 C9 1.413(15) no
C5 C6 1.378(12) no
C6 C7 1.374(17) no
C7 C8 1.338(18) no
C8 C9 1.408(12) no
C9 C10 1.421(15) no
C10 C11 1.349(12) no
C12 C13 1.381(12) no
C12 C17 1.385(13) no
C13 C14 1.405(17) no
C14 C15 1.376(13) no
C15 C16 1.382(14) no
C16 C17 1.383(18) no
C18 C19 1.387(11) no
C18 C23 1.385(14) no
C19 C20 1.361(14) no
C20 C21 1.392(16) no
C21 C22 1.378(13) no
C22 C23 1.370(14) no
C24 C25 1.460(17) no
C25 C26 1.385(17) no
C26 C27 1.404(16) no
C27 C28 1.476(17) no
C3 H3 0.9500 no
C5 H5 0.9500 no
C6 H6 0.9500 no
C7 H7 0.9500 no
C8 H8 0.9500 no
C10 H10 0.9500 no
C14 H14 0.9500 no
C15 H15 0.9500 no
C16 H16 0.9500 no
C17 H17 0.9500 no
C19 H19 0.9500 no
C20 H20 0.9500 no
C21 H21 0.9500 no
C22 H22 0.9500 no
C23 H23 0.9500 no
C24 H24A 0.9800 no
C24 H24B 0.9800 no
C24 H24C 0.9800 no
C26 H26 0.9500 no
C28 H28A 0.9800 no
C28 H28B 0.9800 no
C28 H28C 0.9800 no

loop_
_geom_hbond_atom_site_label_D
_geom_hbond_atom_site_label_H
_geom_hbond_atom_site_label_A
_geom_hbond_distance_DH
_geom_hbond_distance_HA
_geom_hbond_distance_DA
_geom_hbond_angle_DHA
_geom_hbond_publ_flag
C14 H14 O2 0.9500 2.5400 3.042(10) 113.00 yes

loop_
_geom_torsion_atom_site_label_1
_geom_torsion_atom_site_label_2
_geom_torsion_atom_site_label_3
_geom_torsion_atom_site_label_4
_geom_torsion
_geom_torsion_publ_flag
O2 Pt1 O1 C25 0.6(7) no
C1 Pt1 O1 C25 -180.0(7) no
O1 Pt1 O2 C27 -1.8(6) no
C13 Pt1 O2 C27 -178.8(6) no
O1 Pt1 C1 N1 -170.7(6) no
C13 Pt1 C1 N1 6.3(6) no
O1 Pt1 C1 N2 8.3(8) no
C13 Pt1 C1 N2 -174.8(9) no
O2 Pt1 C13 C12 172.7(6) no
C1 Pt1 C13 C12 -7.2(6) no
O2 Pt1 C13 C14 -1.0(7) no
C1 Pt1 C13 C14 179.1(8) no
Pt1 O1 C25 C26 2.3(12) no
Pt1 O1 C25 C24 179.4(6) no
Pt1 O2 C27 C28 -176.0(6) no
Pt1 O2 C27 C26 0.2(11) no
C11 N1 C1 N2 -0.6(8) no
C12 N1 C1 Pt1 -4.5(9) no
C11 N1 C12 C13 174.4(8) no
C11 N1 C12 C17 -5.4(14) no
C1 N1 C11 C2 0.2(8) no
C1 N1 C12 C17 178.7(8) no
C11 N1 C1 Pt1 178.6(5) no
C12 N1 C1 N2 176.3(6) no
C12 N1 C11 C10 2.7(15) no
C1 N1 C12 C13 -1.5(9) no
C1 N1 C11 C10 178.6(9) no
C12 N1 C11 C2 -175.8(8) no
C1 N2 C18 C19 56.8(11) no
C2 N2 C18 C23 69.7(11) no
C2 N2 C1 N1 0.8(8) no
C1 N2 C2 C11 -0.7(8) no
C18 N2 C2 C11 168.3(7) no
C18 N2 C2 C3 -13.2(13) no
C1 N2 C18 C23 -123.4(10) no
C18 N2 C1 N1 -167.5(7) no
C2 N2 C18 C19 -110.1(10) no
C2 N2 C1 Pt1 -178.2(7) no
C18 N2 C1 Pt1 13.5(13) no
C1 N2 C2 C3 177.9(9) no
C3 C2 C11 N1 -178.4(7) no
C3 C2 C11 C10 2.9(12) no
N2 C2 C11 N1 0.3(8) no
C11 C2 C3 C4 -1.0(12) no
N2 C2 C11 C10 -178.4(7) no
N2 C2 C3 C4 -179.3(8) no
C2 C3 C4 C9 -1.6(12) no
C2 C3 C4 C5 179.7(8) no
C3 C4 C9 C8 179.7(8) no
C5 C4 C9 C8 -1.6(12) no
C3 C4 C9 C10 2.4(12) no
C9 C4 C5 C6 0.7(12) no
C3 C4 C5 C6 179.5(8) no
C5 C4 C9 C10 -178.8(8) no
C4 C5 C6 C7 1.1(13) no
C5 C6 C7 C8 -2.0(14) no
C6 C7 C8 C9 1.1(15) no
C7 C8 C9 C4 0.8(14) no
C7 C8 C9 C10 177.9(9) no
C8 C9 C10 C11 -177.6(8) no
C4 C9 C10 C11 -0.5(12) no
C9 C10 C11 N1 179.7(8) no
C9 C10 C11 C2 -2.0(12) no
N1 C12 C17 C16 178.2(8) no
C13 C12 C17 C16 -1.6(13) no
C17 C12 C13 Pt1 -173.6(7) no
N1 C12 C13 Pt1 6.6(9) no
N1 C12 C13 C14 -178.9(7) no
C17 C12 C13 C14 0.9(12) no
Pt1 C13 C14 C15 173.1(6) no
C12 C13 C14 C15 -0.7(11) no
C13 C14 C15 C16 1.2(13) no
C14 C15 C16 C17 -1.9(14) no
C15 C16 C17 C12 2.0(13) no
C19 C18 C23 C22 2.1(14) no
C23 C18 C19 C20 0.0(14) no
N2 C18 C23 C22 -177.7(9) no
N2 C18 C19 C20 179.8(8) no
C18 C19 C20 C21 -2.1(14) no
C19 C20 C21 C22 2.1(15) no
C20 C21 C22 C23 0.1(15) no
C21 C22 C23 C18 -2.1(15) no
O1 C25 C26 C27 -5.0(14) no
C24 C25 C26 C27 178.1(9) no
C25 C26 C27 C28 179.6(9) no
C25 C26 C27 O2 3.6(14) no
